data_2211551
loop_
_publ_author_name
'Dornhaus, Franz'
'Bolte, Michael'

_publ_section_title
;
 (18-Crown-6)potassium di-<i>tert</i>-butylphospanylbisborohydride
;
_journal_coeditor_code NG2162
_journal_issue 12
_journal_name_full 'Acta Crystallographica Section E'
_journal_page_first m3573
_journal_page_last m3575
_journal_paper_doi 10.1107/S1600536806050021
_journal_volume 62
_journal_year 2006
_chemical_formula_iupac '[K (C12 H24 O6)] (C8 H24 B2 P)'
_chemical_formula_moiety 'K +, C8 H24 B2 P -, C12 H24 O6'
_chemical_formula_sum 'C20 H48 B2 K O6 P'
_chemical_formula_weight 476.27
_chemical_name_systematic
;
(18-Crown-6)potassium di-<i>tert</i>-butylphospanylbisborohydride
;
_space_group_IT_number 14
_symmetry_cell_setting monoclinic
_symmetry_space_group_name_Hall '-P 2yn'
_symmetry_space_group_name_H-M 'P 1 21/n 1'
_atom_sites_solution_hydrogens geom
_atom_sites_solution_primary direct
_atom_sites_solution_secondary difmap
_audit_creation_method SHELXL-97
_cell_angle_alpha 90.00
_cell_angle_beta 102.585(11)
_cell_angle_gamma 90.00
_cell_formula_units_Z 4
_cell_length_a 9.5690(13)
_cell_length_b 15.8008(15)
_cell_length_c 18.850(2)
_cell_measurement_reflns_used 9632
_cell_measurement_temperature 173(2)
_cell_measurement_theta_max 25.8
_cell_measurement_theta_min 3.6
_cell_volume 2781.6(6)
_computing_cell_refinement X-AREA
_computing_data_collection 'X-AREA (Stoe & Cie, 2001)'
_computing_data_reduction X-AREA
_computing_molecular_graphics 'XP in SHELXTL-Plus (Sheldrick, 1991)'
_computing_publication_material SHELXL97
_computing_structure_refinement 'SHELXL97 (Sheldrick, 1997)'
_computing_structure_solution 'SHELXS97 (Sheldrick, 1997)'
_diffrn_ambient_temperature 173(2)
_diffrn_measured_fraction_theta_full 0.963
_diffrn_measured_fraction_theta_max 0.952
_diffrn_measurement_device_type 'Stow IPDS-II two-circle'
_diffrn_measurement_method \w
_diffrn_radiation_monochromator graphite
_diffrn_radiation_source 'fine-focus sealed tube'
_diffrn_radiation_type MoK\a
_diffrn_radiation_wavelength 0.71073
_diffrn_reflns_av_R_equivalents 0.0306
_diffrn_reflns_av_sigmaI/netI 0.0561
_diffrn_reflns_limit_h_max 10
_diffrn_reflns_limit_h_min -11
_diffrn_reflns_limit_k_max 19
_diffrn_reflns_limit_k_min -19
_diffrn_reflns_limit_l_max 22
_diffrn_reflns_limit_l_min -17
_diffrn_reflns_number 12395
_diffrn_reflns_theta_full 25.00
_diffrn_reflns_theta_max 25.77
_diffrn_reflns_theta_min 3.77
_diffrn_standards_decay_% 0
_diffrn_standards_interval_time 0
_diffrn_standards_number 0
_exptl_absorpt_coefficient_mu 0.277
_exptl_absorpt_correction_T_max 0.9044
_exptl_absorpt_correction_T_min 0.8784
_exptl_absorpt_correction_type multi-scan
_exptl_absorpt_process_details '(MULABS; Spek, 2003; Blessing, 1995)'
_exptl_crystal_colour colourless
_exptl_crystal_density_diffrn 1.137
_exptl_crystal_density_method 'not measured'
_exptl_crystal_description block
_exptl_crystal_F_000 1040
_exptl_crystal_size_max 0.48
_exptl_crystal_size_mid 0.43
_exptl_crystal_size_min 0.37
_refine_diff_density_max 0.186
_refine_diff_density_min -0.162
_refine_ls_extinction_method none
_refine_ls_goodness_of_fit_ref 1.018
_refine_ls_hydrogen_treatment constr
_refine_ls_matrix_type full
_refine_ls_number_parameters 273
_refine_ls_number_reflns 5075
_refine_ls_number_restraints 0
_refine_ls_restrained_S_all 1.018
_refine_ls_R_factor_all 0.0470
_refine_ls_R_factor_gt 0.0275
_refine_ls_shift/su_max 0.001
_refine_ls_shift/su_mean 0.000
_refine_ls_structure_factor_coef Fsqd
_refine_ls_weighting_details 'calc w=1/[\s^2^(Fo^2^)+(0.01P)^2^] where P=(Fo^2^+2Fc^2^)/3'
_refine_ls_weighting_scheme calc
_refine_ls_wR_factor_gt 0.0481
_refine_ls_wR_factor_ref 0.0493
_reflns_number_gt 3446
_reflns_number_total 5075
_reflns_threshold_expression I>2\s(I)
_cod_data_source_file ng2162.cif
_cod_data_source_block I
_cod_depositor_comments
;
The following automatic conversions were performed:
'_symmetry_cell_setting' value 'Monoclinic' changed to 'monoclinic'
according to '/home/saulius/struct/CIF-dictionaries/cif_core.dic'
dictionary named 'cif_core.dic' version 2.4.1 from 2010-06-29.

Automatic conversion script
Id: cif_fix_enum 1527 2010-12-29 10:47:43Z saulius 

The following automatic conversions were performed:

'_symmetry_cell_setting' value 'Monoclinic' changed to 'monoclinic'
according to /home/saulius/struct/CIF-dictionaries/cif_core.dic
dictionary named 'cif_core.dic' version 2.4.1 from 2010-06-29.

Automatic conversion script
Id: cif_fix_values 1715 2011-07-08 13:25:40Z adriana 
;
_cod_original_sg_symbol_H-M 'P 21/n'
_cod_database_code 2211551
_cod_database_fobs_code 2211551

loop_
_symmetry_equiv_pos_as_xyz
'x, y, z'
'-x+1/2, y+1/2, -z+1/2'
'-x, -y, -z'
'x-1/2, -y-1/2, z-1/2'

loop_
_atom_site_type_symbol
_atom_site_label
_atom_site_fract_x
_atom_site_fract_y
_atom_site_fract_z
_atom_site_U_iso_or_equiv
_atom_site_adp_type
_atom_site_calc_flag
_atom_site_refinement_flags
_atom_site_occupancy
K K1 0.21591(4) 0.459423(19) 0.70243(2) 0.02810(9) Uani d . 1
O O1 -0.07433(13) 0.43704(6) 0.71942(7) 0.0408(3) Uani d . 1
C C2 -0.1763(2) 0.44810(12) 0.65252(11) 0.0501(5) Uani d . 1
H H2A -0.2745 0.4460 0.6613 0.060 Uiso calc R 1
H H2B -0.1662 0.4020 0.6184 0.060 Uiso calc R 1
C C3 -0.1509(2) 0.53155(12) 0.62058(11) 0.0481(5) Uani d . 1
H H3A -0.2269 0.5430 0.5768 0.058 Uiso calc R 1
H H3B -0.1524 0.5773 0.6563 0.058 Uiso calc R 1
O O4 -0.01617(13) 0.52858(6) 0.60185(7) 0.0375(3) Uani d . 1
C C5 0.0127(2) 0.60426(10) 0.56653(11) 0.0482(5) Uani d . 1
H H5A 0.0055 0.6538 0.5977 0.058 Uiso calc R 1
H H5B -0.0584 0.6112 0.5201 0.058 Uiso calc R 1
C C6 0.1582(2) 0.59915(10) 0.55244(10) 0.0447(5) Uani d . 1
H H6A 0.1693 0.5458 0.5267 0.054 Uiso calc R 1
H H6B 0.1745 0.6471 0.5214 0.054 Uiso calc R 1
O O7 0.25982(13) 0.60203(6) 0.62028(6) 0.0340(3) Uani d . 1
C C8 0.4028(2) 0.60226(10) 0.61101(10) 0.0404(5) Uani d . 1
H H8A 0.4193 0.6523 0.5823 0.049 Uiso calc R 1
H H8B 0.4213 0.5507 0.5847 0.049 Uiso calc R 1
C C9 0.50084(19) 0.60484(9) 0.68440(10) 0.0375(4) Uani d . 1
H H9A 0.6008 0.6140 0.6797 0.045 Uiso calc R 1
H H9B 0.4735 0.6517 0.7135 0.045 Uiso calc R 1
O O10 0.48848(12) 0.52601(6) 0.71857(6) 0.0340(3) Uani d . 1
C C11 0.5904(2) 0.51424(10) 0.78490(10) 0.0362(4) Uani d . 1
H H11A 0.5748 0.5562 0.8214 0.043 Uiso calc R 1
H H11B 0.6886 0.5215 0.7771 0.043 Uiso calc R 1
C C12 0.5709(2) 0.42663(10) 0.81086(10) 0.0385(4) Uani d . 1
H H12A 0.5790 0.3851 0.7726 0.046 Uiso calc R 1
H H12B 0.6462 0.4139 0.8546 0.046 Uiso calc R 1
O O13 0.43407(13) 0.42064(6) 0.82765(6) 0.0350(3) Uani d . 1
C C14 0.4076(2) 0.33694(9) 0.85039(10) 0.0417(5) Uani d . 1
H H14A 0.4835 0.3202 0.8927 0.050 Uiso calc R 1
H H14B 0.4082 0.2963 0.8105 0.050 Uiso calc R 1
C C15 0.2674(2) 0.33578(10) 0.87023(10) 0.0452(5) Uani d . 1
H H15A 0.2525 0.2804 0.8920 0.054 Uiso calc R 1
H H15B 0.2637 0.3805 0.9066 0.054 Uiso calc R 1
O O16 0.15780(13) 0.34979(7) 0.80671(7) 0.0393(3) Uani d . 1
C C17 0.0204(2) 0.35096(10) 0.82225(12) 0.0449(5) Uani d . 1
H H17A 0.0113 0.4001 0.8535 0.054 Uiso calc R 1
H H17B 0.0048 0.2987 0.8484 0.054 Uiso calc R 1
C C18 -0.0876(2) 0.35695(10) 0.75255(12) 0.0495(5) Uani d . 1
H H18A -0.0724 0.3108 0.7196 0.059 Uiso calc R 1
H H18B -0.1851 0.3509 0.7618 0.059 Uiso calc R 1
P P1 0.36027(5) 0.22344(2) 0.56502(2) 0.02450(9) Uani d . 1
B B1 0.3564(3) 0.33193(11) 0.61270(13) 0.0434(6) Uani d . 1
H H1A 0.2700 0.3630 0.5893 0.065 Uiso calc R 1
H H1B 0.4413 0.3647 0.6089 0.065 Uiso calc R 1
H H1C 0.3558 0.3229 0.6641 0.065 Uiso calc R 1
B B2 0.3139(2) 0.22855(12) 0.45964(10) 0.0330(4) Uani d . 1
H H2C 0.3417 0.1753 0.4399 0.050 Uiso calc R 1
H H2D 0.3659 0.2756 0.4434 0.050 Uiso calc R 1
H H2E 0.2107 0.2373 0.4425 0.050 Uiso calc R 1
C C20 0.2276(2) 0.15140(10) 0.59414(10) 0.0384(4) Uani d . 1
C C21 0.0889(2) 0.20256(13) 0.58557(13) 0.0565(6) Uani d . 1
H H21A 0.0579 0.2213 0.5350 0.085 Uiso calc R 1
H H21B 0.1058 0.2520 0.6177 0.085 Uiso calc R 1
H H21C 0.0143 0.1671 0.5985 0.085 Uiso calc R 1
C C22 0.2731(2) 0.12358(13) 0.67385(11) 0.0561(6) Uani d . 1
H H22A 0.2939 0.1737 0.7050 0.084 Uiso calc R 1
H H22B 0.3591 0.0882 0.6801 0.084 Uiso calc R 1
H H22C 0.1956 0.0911 0.6873 0.084 Uiso calc R 1
C C23 0.1944(2) 0.07373(10) 0.54419(12) 0.0549(6) Uani d . 1
H H23A 0.1657 0.0924 0.4935 0.082 Uiso calc R 1
H H23B 0.1164 0.0412 0.5571 0.082 Uiso calc R 1
H H23C 0.2800 0.0381 0.5501 0.082 Uiso calc R 1
C C30 0.54635(18) 0.18079(9) 0.59595(9) 0.0306(4) Uani d . 1
C C31 0.5596(2) 0.08738(9) 0.57657(11) 0.0469(5) Uani d . 1
H H31A 0.5211 0.0792 0.5244 0.070 Uiso calc R 1
H H31B 0.5054 0.0526 0.6042 0.070 Uiso calc R 1
H H31C 0.6606 0.0706 0.5887 0.070 Uiso calc R 1
C C32 0.6386(2) 0.23176(11) 0.55419(11) 0.0447(5) Uani d . 1
H H32A 0.6019 0.2243 0.5018 0.067 Uiso calc R 1
H H32B 0.7378 0.2118 0.5675 0.067 Uiso calc R 1
H H32C 0.6351 0.2919 0.5666 0.067 Uiso calc R 1
C C33 0.6068(2) 0.19390(10) 0.67754(10) 0.0427(5) Uani d . 1
H H33A 0.5986 0.2537 0.6897 0.064 Uiso calc R 1
H H33B 0.7077 0.1770 0.6896 0.064 Uiso calc R 1
H H33C 0.5526 0.1593 0.7054 0.064 Uiso calc R 1

loop_
_atom_site_aniso_label
_atom_site_aniso_U_11
_atom_site_aniso_U_22
_atom_site_aniso_U_33
_atom_site_aniso_U_12
_atom_site_aniso_U_13
_atom_site_aniso_U_23
K1 0.0265(2) 0.02755(15) 0.03042(19) 0.00041(15) 0.00663(16) 0.00102(15)
O1 0.0297(7) 0.0402(6) 0.0525(9) -0.0066(5) 0.0092(7) -0.0066(5)
C2 0.0249(10) 0.0661(12) 0.0598(14) -0.0071(9) 0.0105(10) -0.0193(10)
C3 0.0306(11) 0.0593(11) 0.0495(12) 0.0115(9) -0.0020(10) -0.0119(10)
O4 0.0295(7) 0.0352(6) 0.0446(7) 0.0053(5) 0.0012(6) 0.0009(5)
C5 0.0486(14) 0.0366(9) 0.0480(12) 0.0037(8) -0.0143(11) 0.0059(8)
C6 0.0577(15) 0.0391(9) 0.0306(10) -0.0090(8) -0.0051(10) 0.0086(8)
O7 0.0361(8) 0.0346(5) 0.0291(7) -0.0030(5) 0.0026(6) 0.0037(5)
C8 0.0446(13) 0.0389(9) 0.0415(11) -0.0039(8) 0.0173(10) 0.0079(8)
C9 0.0323(11) 0.0348(8) 0.0477(11) -0.0068(7) 0.0140(9) 0.0011(8)
O10 0.0311(7) 0.0316(5) 0.0364(7) -0.0051(5) 0.0014(6) 0.0028(5)
C11 0.0234(10) 0.0458(9) 0.0374(10) -0.0030(7) 0.0024(8) -0.0089(8)
C12 0.0296(11) 0.0466(9) 0.0353(11) 0.0099(7) -0.0018(9) 0.0010(7)
O13 0.0367(7) 0.0323(5) 0.0357(7) 0.0045(5) 0.0073(6) 0.0048(5)
C14 0.0498(13) 0.0336(8) 0.0367(11) 0.0045(8) -0.0015(10) 0.0076(7)
C15 0.0640(15) 0.0364(8) 0.0347(11) -0.0053(9) 0.0095(11) 0.0089(8)
O16 0.0409(8) 0.0424(6) 0.0391(8) -0.0005(5) 0.0183(6) 0.0071(5)
C17 0.0508(13) 0.0345(9) 0.0591(14) -0.0031(8) 0.0334(11) 0.0020(8)
C18 0.0355(12) 0.0381(9) 0.0826(17) -0.0095(8) 0.0296(12) -0.0089(9)
P1 0.0243(2) 0.02426(17) 0.0248(2) 0.00058(17) 0.00502(18) 0.00032(17)
B1 0.0523(15) 0.0358(10) 0.0382(13) 0.0136(9) 0.0014(11) -0.0078(9)
B2 0.0321(11) 0.0401(9) 0.0265(10) -0.0020(9) 0.0056(9) 0.0007(8)
C20 0.0324(11) 0.0456(9) 0.0380(11) -0.0038(8) 0.0096(9) 0.0117(8)
C21 0.0316(12) 0.0801(14) 0.0616(15) 0.0022(10) 0.0181(11) 0.0203(11)
C22 0.0453(13) 0.0757(13) 0.0495(13) -0.0046(10) 0.0151(11) 0.0272(11)
C23 0.0486(13) 0.0441(10) 0.0678(15) -0.0224(9) 0.0036(11) 0.0097(10)
C30 0.0293(10) 0.0280(7) 0.0324(10) 0.0010(7) 0.0022(8) -0.0015(7)
C31 0.0435(13) 0.0352(9) 0.0577(13) 0.0111(8) 0.0016(10) -0.0060(8)
C32 0.0263(11) 0.0534(10) 0.0545(13) -0.0025(8) 0.0091(9) 0.0065(9)
C33 0.0348(12) 0.0475(9) 0.0390(11) 0.0041(8) -0.0065(9) 0.0002(8)

loop_
_atom_type_symbol
_atom_type_description
_atom_type_scat_dispersion_real
_atom_type_scat_dispersion_imag
_atom_type_scat_source
C C 0.0033 0.0016 'International Tables Vol C Tables 4.2.6.8 and 6.1.1.4'
H H 0.0000 0.0000 'International Tables Vol C Tables 4.2.6.8 and 6.1.1.4'
B B 0.0013 0.0007 'International Tables Vol C Tables 4.2.6.8 and 6.1.1.4'
K K 0.2009 0.2494 'International Tables Vol C Tables 4.2.6.8 and 6.1.1.4'
O O 0.0106 0.0060 'International Tables Vol C Tables 4.2.6.8 and 6.1.1.4'
P P 0.1023 0.0942 'International Tables Vol C Tables 4.2.6.8 and 6.1.1.4'

loop_
_geom_angle_atom_site_label_1
_geom_angle_atom_site_label_2
_geom_angle_atom_site_label_3
_geom_angle_site_symmetry_1
_geom_angle_site_symmetry_3
_geom_angle
O16 K1 O10 . . 119.38(4)
O16 K1 O4 . . 118.14(4)
O10 K1 O4 . . 120.94(4)
O16 K1 O7 . . 165.65(4)
O10 K1 O7 . . 60.42(3)
O4 K1 O7 . . 60.55(4)
O16 K1 O13 . . 60.15(4)
O10 K1 O13 . . 59.27(3)
O4 K1 O13 . . 165.82(4)
O7 K1 O13 . . 117.14(3)
O16 K1 O1 . . 59.80(4)
O10 K1 O1 . . 160.26(3)
O4 K1 O1 . . 58.93(4)
O7 K1 O1 . . 114.92(4)
O13 K1 O1 . . 115.45(4)
O16 K1 C22 . 2_556 88.39(5)
O10 K1 C22 . 2_556 75.67(5)
O4 K1 C22 . 2_556 93.81(4)
O7 K1 C22 . 2_556 77.62(5)
O13 K1 C22 . 2_556 72.29(4)
O1 K1 C22 . 2_556 84.60(5)
O16 K1 C6 . . 159.90(5)
O10 K1 C6 . . 80.20(4)
O4 K1 C6 . . 41.76(4)
O7 K1 C6 . . 22.58(4)
O13 K1 C6 . . 138.92(4)
O1 K1 C6 . . 100.30(5)
C22 K1 C6 2_556 . 92.71(5)
C2 O1 C18 . . 112.70(14)
C2 O1 K1 . . 112.08(11)
C18 O1 K1 . . 109.66(10)
O1 C2 C3 . . 108.98(14)
O1 C2 H2A . . 109.9
C3 C2 H2A . . 109.9
O1 C2 H2B . . 109.9
C3 C2 H2B . . 109.9
H2A C2 H2B . . 108.3
O4 C3 C2 . . 108.05(14)
O4 C3 H3A . . 110.1
C2 C3 H3A . . 110.1
O4 C3 H3B . . 110.1
C2 C3 H3B . . 110.1
H3A C3 H3B . . 108.4
C3 O4 C5 . . 111.71(14)
C3 O4 K1 . . 118.41(11)
C5 O4 K1 . . 115.91(10)
O4 C5 C6 . . 108.95(14)
O4 C5 H5A . . 109.9
C6 C5 H5A . . 109.9
O4 C5 H5B . . 109.9
C6 C5 H5B . . 109.9
H5A C5 H5B . . 108.3
O7 C6 C5 . . 108.80(17)
O7 C6 K1 . . 49.21(7)
C5 C6 K1 . . 83.07(11)
O7 C6 H6A . . 109.9
C5 C6 H6A . . 109.9
K1 C6 H6A . . 81.1
O7 C6 H6B . . 109.9
C5 C6 H6B . . 109.9
K1 C6 H6B . . 159.0
H6A C6 H6B . . 108.3
C8 O7 C6 . . 112.15(15)
C8 O7 K1 . . 109.49(9)
C6 O7 K1 . . 108.21(9)
O7 C8 C9 . . 108.32(16)
O7 C8 H8A . . 110.0
C9 C8 H8A . . 110.0
O7 C8 H8B . . 110.0
C9 C8 H8B . . 110.0
H8A C8 H8B . . 108.4
O10 C9 C8 . . 107.39(13)
O10 C9 H9A . . 110.2
C8 C9 H9A . . 110.2
O10 C9 H9B . . 110.2
C8 C9 H9B . . 110.2
H9A C9 H9B . . 108.5
C11 O10 C9 . . 113.92(12)
C11 O10 K1 . . 119.78(10)
C9 O10 K1 . . 116.98(9)
O10 C11 C12 . . 107.42(13)
O10 C11 H11A . . 110.2
C12 C11 H11A . . 110.2
O10 C11 H11B . . 110.2
C12 C11 H11B . . 110.2
H11A C11 H11B . . 108.5
O13 C12 C11 . . 108.80(13)
O13 C12 H12A . . 109.9
C11 C12 H12A . . 109.9
O13 C12 H12B . . 109.9
C11 C12 H12B . . 109.9
H12A C12 H12B . . 108.3
C12 O13 C14 . . 111.19(13)
C12 O13 K1 . . 110.24(10)
C14 O13 K1 . . 107.52(9)
O13 C14 C15 . . 108.59(14)
O13 C14 H14A . . 110.0
C15 C14 H14A . . 110.0
O13 C14 H14B . . 110.0
C15 C14 H14B . . 110.0
H14A C14 H14B . . 108.4
O16 C15 C14 . . 109.24(16)
O16 C15 H15A . . 109.8
C14 C15 H15A . . 109.8
O16 C15 H15B . . 109.8
C14 C15 H15B . . 109.8
H15A C15 H15B . . 108.3
C17 O16 C15 . . 112.11(16)
C17 O16 K1 . . 118.76(10)
C15 O16 K1 . . 117.95(10)
O16 C17 C18 . . 108.54(17)
O16 C17 H17A . . 110.0
C18 C17 H17A . . 110.0
O16 C17 H17B . . 110.0
C18 C17 H17B . . 110.0
H17A C17 H17B . . 108.4
O1 C18 C17 . . 109.35(14)
O1 C18 H18A . . 109.8
C17 C18 H18A . . 109.8
O1 C18 H18B . . 109.8
C17 C18 H18B . . 109.8
H18A C18 H18B . . 108.3
C20 P1 C30 . . 110.41(7)
C20 P1 B1 . . 108.57(10)
C30 P1 B1 . . 106.65(9)
C20 P1 B2 . . 107.86(9)
C30 P1 B2 . . 108.86(9)
B1 P1 B2 . . 114.48(9)
P1 B1 H1A . . 109.5
P1 B1 H1B . . 109.5
H1A B1 H1B . . 109.5
P1 B1 H1C . . 109.5
H1A B1 H1C . . 109.5
H1B B1 H1C . . 109.5
P1 B2 H2C . . 109.5
P1 B2 H2D . . 109.5
H2C B2 H2D . . 109.5
P1 B2 H2E . . 109.5
H2C B2 H2E . . 109.5
H2D B2 H2E . . 109.5
C23 C20 C21 . . 107.34(16)
C23 C20 C22 . . 110.34(15)
C21 C20 C22 . . 108.01(18)
C23 C20 P1 . . 111.60(14)
C21 C20 P1 . . 105.97(12)
C22 C20 P1 . . 113.24(13)
C20 C21 H21A . . 109.5
C20 C21 H21B . . 109.5
H21A C21 H21B . . 109.5
C20 C21 H21C . . 109.5
H21A C21 H21C . . 109.5
H21B C21 H21C . . 109.5
C20 C22 K1 . 2_546 146.26(13)
C20 C22 H22A . . 109.5
K1 C22 H22A 2_546 . 103.1
C20 C22 H22B . . 109.5
K1 C22 H22B 2_546 . 65.9
H22A C22 H22B . . 109.5
C20 C22 H22C . . 109.5
K1 C22 H22C 2_546 . 49.4
H22A C22 H22C . . 109.5
H22B C22 H22C . . 109.5
C20 C23 H23A . . 109.5
C20 C23 H23B . . 109.5
H23A C23 H23B . . 109.5
C20 C23 H23C . . 109.5
H23A C23 H23C . . 109.5
H23B C23 H23C . . 109.5
C31 C30 C32 . . 107.27(16)
C31 C30 C33 . . 109.65(14)
C32 C30 C33 . . 108.07(15)
C31 C30 P1 . . 113.22(11)
C32 C30 P1 . . 105.42(11)
C33 C30 P1 . . 112.84(13)
C30 C31 H31A . . 109.5
C30 C31 H31B . . 109.5
H31A C31 H31B . . 109.5
C30 C31 H31C . . 109.5
H31A C31 H31C . . 109.5
H31B C31 H31C . . 109.5
C30 C32 H32A . . 109.5
C30 C32 H32B . . 109.5
H32A C32 H32B . . 109.5
C30 C32 H32C . . 109.5
H32A C32 H32C . . 109.5
H32B C32 H32C . . 109.5
C30 C33 H33A . . 109.5
C30 C33 H33B . . 109.5
H33A C33 H33B . . 109.5
C30 C33 H33C . . 109.5
H33A C33 H33C . . 109.5
H33B C33 H33C . . 109.5

loop_
_geom_bond_atom_site_label_1
_geom_bond_atom_site_label_2
_geom_bond_site_symmetry_2
_geom_bond_distance
_geom_bond_publ_flag
K1 O16 . 2.7659(12) y
K1 O10 . 2.7671(12) y
K1 O4 . 2.8082(12) y
K1 O7 . 2.8170(11) y
K1 O13 . 2.8562(12) y
K1 O1 . 2.8860(14) y
K1 C22 2_556 3.4744(19) ?
K1 C6 . 3.5345(18) ?
O1 C2 . 1.427(2) ?
O1 C18 . 1.429(2) ?
C2 C3 . 1.491(3) ?
C2 H2A . 0.9900 ?
C2 H2B . 0.9900 ?
C3 O4 . 1.410(2) ?
C3 H3A . 0.9900 ?
C3 H3B . 0.9900 ?
O4 C5 . 1.425(2) ?
C5 C6 . 1.476(3) ?
C5 H5A . 0.9900 ?
C5 H5B . 0.9900 ?
C6 O7 . 1.429(2) ?
C6 H6A . 0.9900 ?
C6 H6B . 0.9900 ?
O7 C8 . 1.417(2) ?
C8 C9 . 1.493(3) ?
C8 H8A . 0.9900 ?
C8 H8B . 0.9900 ?
C9 O10 . 1.4190(18) ?
C9 H9A . 0.9900 ?
C9 H9B . 0.9900 ?
O10 C11 . 1.420(2) ?
C11 C12 . 1.493(2) ?
C11 H11A . 0.9900 ?
C11 H11B . 0.9900 ?
C12 O13 . 1.416(2) ?
C12 H12A . 0.9900 ?
C12 H12B . 0.9900 ?
O13 C14 . 1.4297(18) ?
C14 C15 . 1.470(3) ?
C14 H14A . 0.9900 ?
C14 H14B . 0.9900 ?
C15 O16 . 1.427(2) ?
C15 H15A . 0.9900 ?
C15 H15B . 0.9900 ?
O16 C17 . 1.408(2) ?
C17 C18 . 1.488(3) ?
C17 H17A . 0.9900 ?
C17 H17B . 0.9900 ?
C18 H18A . 0.9900 ?
C18 H18B . 0.9900 ?
P1 C20 . 1.8742(18) ?
P1 C30 . 1.8741(17) ?
P1 B1 . 1.9397(18) y
P1 B2 . 1.940(2) y
B1 H1A . 0.9800 ?
B1 H1B . 0.9800 ?
B1 H1C . 0.9800 ?
B2 H2C . 0.9800 ?
B2 H2D . 0.9800 ?
B2 H2E . 0.9800 ?
C20 C23 . 1.537(3) ?
C20 C21 . 1.532(3) ?
C20 C22 . 1.535(3) ?
C21 H21A . 0.9800 ?
C21 H21B . 0.9800 ?
C21 H21C . 0.9800 ?
C22 K1 2_546 3.4744(19) ?
C22 H22A . 0.9800 ?
C22 H22B . 0.9800 ?
C22 H22C . 0.9800 ?
C23 H23A . 0.9800 ?
C23 H23B . 0.9800 ?
C23 H23C . 0.9800 ?
C30 C31 . 1.532(2) ?
C30 C32 . 1.533(3) ?
C30 C33 . 1.535(2) ?
C31 H31A . 0.9800 ?
C31 H31B . 0.9800 ?
C31 H31C . 0.9800 ?
C32 H32A . 0.9800 ?
C32 H32B . 0.9800 ?
C32 H32C . 0.9800 ?
C33 H33A . 0.9800 ?
C33 H33B . 0.9800 ?
C33 H33C . 0.9800 ?

loop_
_geom_torsion_atom_site_label_1
_geom_torsion_atom_site_label_2
_geom_torsion_atom_site_label_3
_geom_torsion_atom_site_label_4
_geom_torsion_site_symmetry_1
_geom_torsion_site_symmetry_4
_geom_torsion
O16 K1 O1 C2 . . -149.39(11)
O10 K1 O1 C2 . . 117.22(13)
O4 K1 O1 C2 . . 21.59(10)
O7 K1 O1 C2 . . 45.68(11)
O13 K1 O1 C2 . . -173.21(10)
C22 K1 O1 C2 2_556 . 119.33(11)
C6 K1 O1 C2 . . 27.55(10)
O16 K1 O1 C18 . . -23.44(11)
O10 K1 O1 C18 . . -116.82(13)
O4 K1 O1 C18 . . 147.54(12)
O7 K1 O1 C18 . . 171.63(11)
O13 K1 O1 C18 . . -47.26(12)
C22 K1 O1 C18 2_556 . -114.71(12)
C6 K1 O1 C18 . . 153.51(11)
C18 O1 C2 C3 . . -177.84(16)
K1 O1 C2 C3 . . -53.56(17)
O1 C2 C3 O4 . . 65.71(19)
C2 C3 O4 C5 . . 176.24(14)
C2 C3 O4 K1 . . -45.15(17)
O16 K1 O4 C3 . . 22.22(12)
O10 K1 O4 C3 . . -143.54(10)
O7 K1 O4 C3 . . -141.46(12)
O13 K1 O4 C3 . . -57.0(2)
O1 K1 O4 C3 . . 13.39(10)
C22 K1 O4 C3 2_556 . -67.98(11)
C6 K1 O4 C3 . . -157.78(13)
O16 K1 O4 C5 . . 159.15(12)
O10 K1 O4 C5 . . -6.62(13)
O7 K1 O4 C5 . . -4.53(12)
O13 K1 O4 C5 . . 80.0(2)
O1 K1 O4 C5 . . 150.31(13)
C22 K1 O4 C5 2_556 . 68.94(13)
C6 K1 O4 C5 . . -20.86(12)
C3 O4 C5 C6 . . 176.63(15)
K1 O4 C5 C6 . . 36.91(18)
O4 C5 C6 O7 . . -68.18(17)
O4 C5 C6 K1 . . -25.62(13)
O16 K1 C6 O7 . . 140.41(11)
O10 K1 C6 O7 . . -27.24(11)
O4 K1 C6 O7 . . 140.40(14)
O13 K1 C6 O7 . . -18.12(15)
O1 K1 C6 O7 . . 132.72(11)
C22 K1 C6 O7 2_556 . 47.71(12)
O16 K1 C6 C5 . . 18.16(19)
O10 K1 C6 C5 . . -149.49(11)
O4 K1 C6 C5 . . 18.15(9)
O7 K1 C6 C5 . . -122.25(17)
O13 K1 C6 C5 . . -140.38(9)
O1 K1 C6 C5 . . 10.47(11)
C22 K1 C6 C5 2_556 . -74.54(11)
C5 C6 O7 C8 . . -176.65(12)
K1 C6 O7 C8 . . 120.87(12)
C5 C6 O7 K1 . . 62.48(14)
O16 K1 O7 C8 . . 119.55(17)
O10 K1 O7 C8 . . 26.25(10)
O4 K1 O7 C8 . . -151.69(11)
O13 K1 O7 C8 . . 44.21(11)
O1 K1 O7 C8 . . -175.37(10)
C22 K1 O7 C8 2_556 . 106.65(11)
C6 K1 O7 C8 . . -122.51(16)
O16 K1 O7 C6 . . -117.94(18)
O10 K1 O7 C6 . . 148.76(12)
O4 K1 O7 C6 . . -29.18(11)
O13 K1 O7 C6 . . 166.72(11)
O1 K1 O7 C6 . . -52.85(12)
C22 K1 O7 C6 2_556 . -130.84(12)
C6 O7 C8 C9 . . -179.69(12)
K1 O7 C8 C9 . . -59.56(13)
O7 C8 C9 O10 . . 68.61(17)
C8 C9 O10 C11 . . 171.58(15)
C8 C9 O10 K1 . . -41.74(17)
O16 K1 O10 C11 . . -9.58(11)
O4 K1 O10 C11 . . 156.01(10)
O7 K1 O10 C11 . . 153.92(11)
O13 K1 O10 C11 . . -7.46(10)
O1 K1 O10 C11 . . 72.38(15)
C22 K1 O10 C11 2_556 . 70.21(11)
C6 K1 O10 C11 . . 165.58(11)
O16 K1 O10 C9 . . -154.23(10)
O4 K1 O10 C9 . . 11.36(12)
O7 K1 O10 C9 . . 9.27(10)
O13 K1 O10 C9 . . -152.11(12)
O1 K1 O10 C9 . . -72.27(16)
C22 K1 O10 C9 2_556 . -74.44(11)
C6 K1 O10 C9 . . 20.93(11)
C9 O10 C11 C12 . . -175.69(15)
K1 O10 C11 C12 . . 38.65(17)
O10 C11 C12 O13 . . -64.99(18)
C11 C12 O13 C14 . . 177.92(14)
C11 C12 O13 K1 . . 58.77(14)
O16 K1 O13 C12 . . 151.03(10)
O10 K1 O13 C12 . . -26.84(9)
O4 K1 O13 C12 . . -121.94(16)
O7 K1 O13 C12 . . -45.02(10)
O1 K1 O13 C12 . . 174.76(8)
C22 K1 O13 C12 2_556 . -110.39(10)
C6 K1 O13 C12 . . -37.31(11)
O16 K1 O13 C14 . . 29.67(11)
O10 K1 O13 C14 . . -148.20(12)
O4 K1 O13 C14 . . 116.71(16)
O7 K1 O13 C14 . . -166.38(11)
O1 K1 O13 C14 . . 53.40(11)
C22 K1 O13 C14 2_556 . 128.26(12)
C6 K1 O13 C14 . . -158.66(11)
C12 O13 C14 C15 . . 177.39(15)
K1 O13 C14 C15 . . -61.85(15)
O13 C14 C15 O16 . . 66.66(18)
C14 C15 O16 C17 . . -178.93(13)
C14 C15 O16 K1 . . -35.46(16)
O10 K1 O16 C17 . . 146.44(11)
O4 K1 O16 C17 . . -19.55(13)
O7 K1 O16 C17 . . 61.3(2)
O13 K1 O16 C17 . . 144.34(13)
O1 K1 O16 C17 . . -10.79(11)
C22 K1 O16 C17 2_556 . 73.90(12)
C6 K1 O16 C17 . . -19.56(19)
O10 K1 O16 C15 . . 5.43(13)
O4 K1 O16 C15 . . -160.57(11)
O7 K1 O16 C15 . . -79.7(2)
O13 K1 O16 C15 . . 3.33(11)
O1 K1 O16 C15 . . -151.81(13)
C22 K1 O16 C15 2_556 . -67.11(12)
C6 K1 O16 C15 . . -160.58(13)
C15 O16 C17 C18 . . -174.26(13)
K1 O16 C17 C18 . . 42.60(16)
C2 O1 C18 C17 . . -179.13(15)
K1 O1 C18 C17 . . 55.26(17)
O16 C17 C18 O1 . . -66.22(18)
C30 P1 C20 C23 . . -78.78(14)
B1 P1 C20 C23 . . 164.63(13)
B2 P1 C20 C23 . . 40.06(15)
C30 P1 C20 C21 . . 164.68(13)
B1 P1 C20 C21 . . 48.10(15)
B2 P1 C20 C21 . . -76.48(15)
C30 P1 C20 C22 . . 46.46(17)
B1 P1 C20 C22 . . -70.13(16)
B2 P1 C20 C22 . . 165.30(15)
C23 C20 C22 K1 . 2_546 -15.4(3)
C21 C20 C22 K1 . 2_546 101.6(3)
P1 C20 C22 K1 . 2_546 -141.35(18)
C20 P1 C30 C31 . . 49.75(16)
B1 P1 C30 C31 . . 167.53(15)
B2 P1 C30 C31 . . -68.47(15)
C20 P1 C30 C32 . . 166.72(11)
B1 P1 C30 C32 . . -75.51(14)
B2 P1 C30 C32 . . 48.50(13)
C20 P1 C30 C33 . . -75.55(13)
B1 P1 C30 C33 . . 42.22(14)
B2 P1 C30 C33 . . 166.23(12)
